data_7207361
loop_
_publ_author_name
'Zhang, Ming-Yang'
'Shan, Wei-Jun'
'Han, Zheng-Bo'

_publ_section_title
;
 Syntheses and magnetic properties of three Mn(ii) coordination polymers
 based on a tripodal flexible ligand
;
_journal_issue 5
_journal_name_full CrystEngComm
_journal_page_first 1568
_journal_paper_doi 10.1039/c1ce06213a
_journal_volume 14
_journal_year 2012
_chemical_formula_sum 'C30 H42 Mn3 N8 O22'
_chemical_formula_weight 1031.54
_chemical_name_systematic
;
?
;
_space_group_IT_number 7
_symmetry_cell_setting monoclinic
_symmetry_space_group_name_Hall 'P -2yc'
_symmetry_space_group_name_H-M 'P 1 c 1'
_atom_sites_solution_hydrogens geom
_atom_sites_solution_primary direct
_atom_sites_solution_secondary difmap
_audit_creation_method SHELXL-97
_cell_angle_alpha 90.00
_cell_angle_beta 102.600(2)
_cell_angle_gamma 90.00
_cell_formula_units_Z 2
_cell_length_a 9.5565(5)
_cell_length_b 12.4706(6)
_cell_length_c 22.8429(10)
_cell_measurement_temperature 173(2)
_cell_volume 2656.7(2)
_computing_cell_refinement 'Bruker SAINT'
_computing_data_collection 'Bruker APEX2'
_computing_data_reduction 'Bruker SAINT'
_computing_molecular_graphics 'Bruker SHELXTL'
_computing_publication_material 'Bruker SHELXTL'
_computing_structure_refinement 'SHELXL-97 (Sheldrick, 2008)'
_computing_structure_solution 'SHELXS-97 (Sheldrick, 2008)'
_diffrn_ambient_temperature 173(2)
_diffrn_measured_fraction_theta_full 0.995
_diffrn_measured_fraction_theta_max 0.995
_diffrn_measurement_device_type 'Bruker APEX area-detector diffractometer'
_diffrn_measurement_method '\f and \w scan'
_diffrn_radiation_monochromator graphite
_diffrn_radiation_source 'fine-focus sealed tube'
_diffrn_radiation_type MoK\a
_diffrn_radiation_wavelength 0.71073
_diffrn_reflns_av_R_equivalents 0.0264
_diffrn_reflns_av_sigmaI/netI 0.0640
_diffrn_reflns_limit_h_max 11
_diffrn_reflns_limit_h_min -11
_diffrn_reflns_limit_k_max 10
_diffrn_reflns_limit_k_min -15
_diffrn_reflns_limit_l_max 28
_diffrn_reflns_limit_l_min -27
_diffrn_reflns_number 14431
_diffrn_reflns_theta_full 26.11
_diffrn_reflns_theta_max 26.11
_diffrn_reflns_theta_min 1.87
_diffrn_standards_decay_% 0
_diffrn_standards_interval_time 0
_diffrn_standards_number 0
_exptl_absorpt_coefficient_mu 0.776
_exptl_absorpt_correction_T_max 0.8357
_exptl_absorpt_correction_T_min 0.7518
_exptl_absorpt_correction_type multi-scan
_exptl_crystal_colour colourless
_exptl_crystal_density_diffrn 1.289
_exptl_crystal_density_method 'not measured'
_exptl_crystal_description block
_exptl_crystal_F_000 1058
_exptl_crystal_size_max 0.39
_exptl_crystal_size_mid 0.32
_exptl_crystal_size_min 0.24
_platon_squeeze_details
;
;
_refine_diff_density_max 0.958
_refine_diff_density_min -0.344
_refine_diff_density_rms 0.067
_refine_ls_abs_structure_details 'Flack H D (1983), Acta Cryst. A39, 876-881'
_refine_ls_abs_structure_Flack 0.019(15)
_refine_ls_extinction_method none
_refine_ls_goodness_of_fit_ref 0.981
_refine_ls_hydrogen_treatment constr
_refine_ls_matrix_type full
_refine_ls_number_parameters 572
_refine_ls_number_reflns 9587
_refine_ls_number_restraints 4
_refine_ls_restrained_S_all 0.983
_refine_ls_R_factor_all 0.0519
_refine_ls_R_factor_gt 0.0454
_refine_ls_shift/su_max 0.001
_refine_ls_shift/su_mean 0.000
_refine_ls_structure_factor_coef Fsqd
_refine_ls_weighting_details 'calc w=1/[\s^2^(Fo^2^)+(0.0628P)^2^+0.0000P] where P=(Fo^2^+2Fc^2^)/3'
_refine_ls_weighting_scheme calc
_refine_ls_wR_factor_gt 0.1089
_refine_ls_wR_factor_ref 0.1130
_reflns_number_gt 8382
_reflns_number_total 9587
_reflns_threshold_expression >2sigma(I)
_cod_data_source_file c1ce06213a.txt
_cod_data_source_block 1
_cod_depositor_comments
;
The following automatic conversions were performed:

'_symmetry_cell_setting' value 'Monoclinic' changed to 'monoclinic'
according to /home/saulius/struct/CIF-dictionaries/cif_core.dic
dictionary named 'cif_core.dic' version 2.4.1 from 2010-06-29.

Automatic conversion script
Id: cif_fix_values 1715 2011-07-08 13:25:40Z adriana 
;
_cod_original_sg_symbol_H-M Pc
_cod_database_code 7207361

loop_
_symmetry_equiv_pos_as_xyz
'x, y, z'
'x, -y, z+1/2'

loop_
_atom_site_label
_atom_site_type_symbol
_atom_site_fract_x
_atom_site_fract_y
_atom_site_fract_z
_atom_site_U_iso_or_equiv
_atom_site_adp_type
_atom_site_occupancy
_atom_site_symmetry_multiplicity
_atom_site_calc_flag
_atom_site_refinement_flags
Mn1 Mn 0.36704(6) -0.19349(5) 0.30921(3) 0.02638(14) Uani 1 1 d .
Mn2 Mn 0.66763(6) 0.64351(5) 0.28271(3) 0.02840(14) Uani 1 1 d .
Mn3 Mn 0.05658(6) -0.33013(5) 0.27397(3) 0.02974(15) Uani 1 1 d .
O1 O 0.2020(3) 0.2424(2) 0.24025(14) 0.0390(7) Uani 1 1 d .
O2 O 0.3909(4) 0.3681(3) 0.08860(15) 0.0488(8) Uani 1 1 d .
O3 O 0.1099(4) 0.0714(3) 0.06044(15) 0.0450(8) Uani 1 1 d .
O4 O 0.1390(3) -0.1614(2) 0.26737(13) 0.0295(6) Uani 1 1 d .
O5 O -0.0683(3) -0.0864(2) 0.22148(15) 0.0414(8) Uani 1 1 d .
O6 O 0.4814(3) 0.5515(2) 0.28098(15) 0.0360(7) Uani 1 1 d .
O7 O 0.2831(3) 0.6478(2) 0.27323(13) 0.0318(6) Uani 1 1 d .
O8 O 0.1077(4) 0.3285(3) -0.13112(14) 0.0423(8) Uani 1 1 d .
O9 O 0.3011(3) 0.2226(2) -0.10657(13) 0.0367(7) Uani 1 1 d .
O10 O 0.8382(5) -0.2941(3) 0.56972(18) 0.0665(11) Uani 1 1 d .
O11 O 0.5777(5) -0.1864(3) 0.70132(18) 0.0622(10) Uani 1 1 d .
O12 O 0.5749(4) 0.0108(3) 0.53558(15) 0.0518(9) Uani 1 1 d .
O13 O 0.5938(3) -0.2361(2) 0.34321(12) 0.0320(6) Uani 1 1 d .
O14 O 0.8113(3) -0.1718(3) 0.38538(15) 0.0503(9) Uani 1 1 d .
O15 O 0.7493(3) -0.5269(2) 0.73186(15) 0.0413(7) Uani 1 1 d .
O16 O 0.9854(3) -0.5090(2) 0.76992(14) 0.0380(7) Uani 1 1 d .
O17 O 0.4322(3) 0.1372(2) 0.73017(13) 0.0356(7) Uani 1 1 d .
O18 O 0.5657(4) 0.2692(3) 0.70544(14) 0.0429(8) Uani 1 1 d .
O1W O 0.8570(3) 0.7542(2) 0.28439(14) 0.0337(6) Uani 1 1 d .
H1WB H 0.8433 0.8058 0.2595 0.040 Uiso 1 1 d R
H1WA H 0.8763 0.7810 0.3194 0.040 Uiso 1 1 d R
O19 O 0.4124(4) -0.0301(2) 0.34328(16) 0.0474(8) Uani 1 1 d .
O20 O -0.0075(4) -0.3255(3) 0.17796(16) 0.0531(9) Uani 1 1 d .
O2W O 0.7875(5) 0.5765(4) 0.36518(18) 0.0785(13) Uani 1 1 d .
H2WB H 0.7386 0.5625 0.3912 0.094 Uiso 1 1 d R
H2WA H 0.8196 0.5165 0.3563 0.094 Uiso 1 1 d R
N1 N 0.1445(4) 0.1597(2) 0.15003(16) 0.0286(7) Uani 1 1 d .
N2 N 0.2881(4) 0.3137(3) 0.16469(15) 0.0295(7) Uani 1 1 d .
N3 N 0.2551(4) 0.2193(3) 0.07380(15) 0.0318(8) Uani 1 1 d .
N4 N 0.7140(4) -0.1394(3) 0.55295(15) 0.0304(7) Uani 1 1 d .
N5 N 0.7078(4) -0.2442(3) 0.63659(17) 0.0371(8) Uani 1 1 d .
N6 N 0.5810(4) -0.0820(3) 0.62143(16) 0.0344(8) Uani 1 1 d .
N7 N 0.5151(8) 0.1341(4) 0.3613(2) 0.090(2) Uani 1 1 d .
N8 N -0.0252(12) -0.2259(7) 0.0969(4) 0.129(3) Uani 1 1 d D
C1 C 0.2114(4) 0.2377(3) 0.18842(18) 0.0284(9) Uani 1 1 d .
C2 C 0.3160(5) 0.3051(3) 0.10754(18) 0.0325(9) Uani 1 1 d .
C3 C 0.1648(4) 0.1448(3) 0.09264(19) 0.0307(9) Uani 1 1 d .
C4 C 0.0549(4) 0.0815(3) 0.1725(2) 0.0336(9) Uani 1 1 d .
H4A H -0.0110 0.0468 0.1383 0.040 Uiso 1 1 calc R
H4B H -0.0039 0.1187 0.1970 0.040 Uiso 1 1 calc R
C5 C 0.1473(4) -0.0041(3) 0.2107(2) 0.0369(10) Uani 1 1 d .
H5A H 0.2086 -0.0382 0.1862 0.044 Uiso 1 1 calc R
H5B H 0.2113 0.0317 0.2450 0.044 Uiso 1 1 calc R
C6 C 0.0659(4) -0.0892(3) 0.23410(19) 0.0306(9) Uani 1 1 d .
C7 C 0.3667(5) 0.3963(3) 0.2050(2) 0.0359(10) Uani 1 1 d .
H7A H 0.4403 0.4292 0.1861 0.043 Uiso 1 1 calc R
H7B H 0.4165 0.3624 0.2430 0.043 Uiso 1 1 calc R
C8 C 0.2672(4) 0.4828(3) 0.2184(2) 0.0365(10) Uani 1 1 d .
H8A H 0.1927 0.4502 0.2368 0.044 Uiso 1 1 calc R
H8B H 0.2188 0.5181 0.1806 0.044 Uiso 1 1 calc R
C9 C 0.3519(4) 0.5660(3) 0.26114(18) 0.0279(9) Uani 1 1 d .
C10 C 0.2815(5) 0.2070(4) 0.01247(17) 0.0378(10) Uani 1 1 d .
H10A H 0.2797 0.1300 0.0018 0.045 Uiso 1 1 calc R
H10B H 0.3774 0.2358 0.0114 0.045 Uiso 1 1 calc R
C11 C 0.1688(5) 0.2660(4) -0.0321(2) 0.0423(11) Uani 1 1 d .
H11A H 0.0754 0.2302 -0.0341 0.051 Uiso 1 1 calc R
H11B H 0.1612 0.3397 -0.0171 0.051 Uiso 1 1 calc R
C12 C 0.1946(5) 0.2728(3) -0.09469(19) 0.0335(10) Uani 1 1 d .
C13 C 0.7593(5) -0.2295(4) 0.5860(2) 0.0411(11) Uani 1 1 d .
C14 C 0.6197(5) -0.1717(3) 0.65761(19) 0.0342(10) Uani 1 1 d .
C15 C 0.6221(5) -0.0653(3) 0.56777(19) 0.0344(9) Uani 1 1 d .
C16 C 0.7528(5) -0.1279(4) 0.49357(19) 0.0409(11) Uani 1 1 d .
H16A H 0.8483 -0.1601 0.4953 0.049 Uiso 1 1 calc R
H16B H 0.7579 -0.0509 0.4837 0.049 Uiso 1 1 calc R
C17 C 0.6410(5) -0.1837(4) 0.4449(2) 0.0383(10) Uani 1 1 d .
H17A H 0.6202 -0.2552 0.4598 0.046 Uiso 1 1 calc R
H17B H 0.5511 -0.1415 0.4378 0.046 Uiso 1 1 calc R
C18 C 0.6852(4) -0.1969(3) 0.38781(19) 0.0328(9) Uani 1 1 d .
C19 C 0.7259(6) -0.3506(4) 0.6653(3) 0.0506(13) Uani 1 1 d .
H19A H 0.6462 -0.3623 0.6860 0.061 Uiso 1 1 calc R
H19B H 0.7177 -0.4058 0.6336 0.061 Uiso 1 1 calc R
C20 C 0.8620(5) -0.3672(4) 0.7089(2) 0.0438(12) Uani 1 1 d .
H20A H 0.8745 -0.3100 0.7397 0.053 Uiso 1 1 calc R
H20B H 0.9425 -0.3623 0.6881 0.053 Uiso 1 1 calc R
C21 C 0.8658(4) -0.4759(3) 0.7394(2) 0.0328(9) Uani 1 1 d .
C22 C 0.4936(5) 0.0019(3) 0.6419(2) 0.0372(10) Uani 1 1 d .
H22A H 0.4121 0.0209 0.6087 0.045 Uiso 1 1 calc R
H22B H 0.4540 -0.0263 0.6755 0.045 Uiso 1 1 calc R
C23 C 0.5791(5) 0.0989(4) 0.6619(2) 0.0445(12) Uani 1 1 d .
H23A H 0.5919 0.1385 0.6259 0.053 Uiso 1 1 calc R
H23B H 0.6754 0.0760 0.6840 0.053 Uiso 1 1 calc R
C24 C 0.5189(5) 0.1755(4) 0.7013(2) 0.0363(10) Uani 1 1 d .
C25 C 0.5776(16) 0.2291(9) 0.3452(5) 0.170(6) Uani 1 1 d .
H25A H 0.6063 0.2182 0.3070 0.255 Uiso 1 1 calc R
H25B H 0.6622 0.2472 0.3764 0.255 Uiso 1 1 calc R
H25C H 0.5079 0.2877 0.3411 0.255 Uiso 1 1 calc R
C26 C 0.4725(13) 0.1491(6) 0.4161(4) 0.122(4) Uani 1 1 d .
H26A H 0.3919 0.1014 0.4177 0.183 Uiso 1 1 calc R
H26B H 0.4430 0.2237 0.4193 0.183 Uiso 1 1 calc R
H26C H 0.5530 0.1324 0.4495 0.183 Uiso 1 1 calc R
C27 C 0.4826(7) 0.0455(6) 0.3305(3) 0.0739(19) Uani 1 1 d .
H27 H 0.5169 0.0390 0.2946 0.089 Uiso 1 1 calc R
C28 C 0.1329(14) -0.2156(17) 0.0972(6) 0.216(9) Uani 1 1 d .
H28A H 0.1467 -0.2201 0.0560 0.324 Uiso 1 1 calc R
H28B H 0.1858 -0.2738 0.1212 0.324 Uiso 1 1 calc R
H28C H 0.1685 -0.1464 0.1147 0.324 Uiso 1 1 calc R
C29 C -0.1146(14) -0.1627(10) 0.0574(7) 0.176(6) Uani 1 1 d D
H29A H -0.2141 -0.1831 0.0563 0.263 Uiso 1 1 calc R
H29B H -0.0946 -0.1715 0.0174 0.263 Uiso 1 1 calc R
H29C H -0.0998 -0.0876 0.0699 0.263 Uiso 1 1 calc R
C30 C -0.0941(11) -0.2948(10) 0.1408(4) 0.130(4) Uani 1 1 d D
H30 H -0.1937 -0.3083 0.1364 0.156 Uiso 1 1 calc R

loop_
_atom_site_aniso_label
_atom_site_aniso_U_11
_atom_site_aniso_U_22
_atom_site_aniso_U_33
_atom_site_aniso_U_23
_atom_site_aniso_U_13
_atom_site_aniso_U_12
Mn1 0.0227(3) 0.0278(3) 0.0292(3) -0.0022(3) 0.0070(2) -0.0034(2)
Mn2 0.0214(3) 0.0263(3) 0.0367(3) -0.0035(3) 0.0046(2) -0.0010(2)
Mn3 0.0236(3) 0.0300(3) 0.0365(3) -0.0070(3) 0.0085(3) -0.0049(2)
O1 0.051(2) 0.0339(16) 0.0349(18) -0.0018(12) 0.0159(14) 0.0012(13)
O2 0.0442(19) 0.058(2) 0.048(2) 0.0032(16) 0.0172(16) -0.0194(16)
O3 0.053(2) 0.0410(18) 0.0381(17) -0.0137(14) 0.0031(15) -0.0043(15)
O4 0.0234(15) 0.0268(14) 0.0374(17) 0.0028(11) 0.0044(12) -0.0002(11)
O5 0.0229(16) 0.0347(17) 0.067(2) 0.0077(15) 0.0095(15) 0.0006(12)
O6 0.0265(16) 0.0277(15) 0.0516(18) -0.0028(13) 0.0036(13) -0.0024(12)
O7 0.0255(15) 0.0261(14) 0.0449(17) -0.0057(12) 0.0105(13) -0.0046(11)
O8 0.052(2) 0.0424(18) 0.0335(17) 0.0015(14) 0.0114(16) 0.0143(15)
O9 0.0321(17) 0.0462(18) 0.0336(16) -0.0001(13) 0.0109(13) 0.0053(14)
O10 0.077(3) 0.059(2) 0.064(2) -0.0115(19) 0.017(2) 0.031(2)
O11 0.075(3) 0.068(3) 0.051(2) 0.0203(19) 0.028(2) 0.003(2)
O12 0.068(2) 0.048(2) 0.0404(19) 0.0126(16) 0.0134(17) 0.0158(17)
O13 0.0248(15) 0.0401(16) 0.0302(15) -0.0081(12) 0.0041(12) -0.0003(12)
O14 0.0331(18) 0.076(2) 0.046(2) -0.0276(17) 0.0181(16) -0.0198(16)
O15 0.0299(16) 0.0352(16) 0.058(2) 0.0128(14) 0.0085(14) -0.0067(13)
O16 0.0213(15) 0.0381(17) 0.0527(19) 0.0104(14) 0.0042(13) 0.0063(12)
O17 0.0307(16) 0.0437(17) 0.0362(16) -0.0061(13) 0.0158(13) -0.0027(13)
O18 0.053(2) 0.0367(18) 0.0368(17) -0.0041(14) 0.0044(15) -0.0130(15)
O1W 0.0310(15) 0.0363(17) 0.0368(16) -0.0070(12) 0.0138(13) -0.0060(12)
O19 0.051(2) 0.0328(17) 0.059(2) -0.0078(15) 0.0124(17) -0.0096(15)
O20 0.050(2) 0.072(3) 0.0340(19) 0.0006(17) 0.0031(18) -0.0024(18)
O2W 0.090(3) 0.088(3) 0.053(2) 0.007(2) 0.004(2) 0.042(3)
N1 0.0252(17) 0.0264(17) 0.0335(18) 0.0004(14) 0.0048(14) 0.0030(13)
N2 0.0324(19) 0.0264(17) 0.0311(18) -0.0052(14) 0.0102(15) -0.0014(14)
N3 0.0312(19) 0.041(2) 0.0250(17) -0.0049(15) 0.0095(15) 0.0016(15)
N4 0.0282(18) 0.0312(18) 0.0318(18) -0.0024(15) 0.0065(14) 0.0015(14)
N5 0.0286(19) 0.033(2) 0.046(2) 0.0092(16) -0.0001(16) -0.0022(15)
N6 0.0309(19) 0.036(2) 0.0344(19) -0.0018(15) 0.0028(15) 0.0017(15)
N7 0.140(6) 0.063(3) 0.051(3) -0.001(3) -0.015(3) -0.049(4)
N8 0.171(9) 0.111(6) 0.093(6) -0.007(5) 0.000(6) 0.029(6)
C1 0.031(2) 0.023(2) 0.030(2) -0.0011(16) 0.0060(17) 0.0080(16)
C2 0.032(2) 0.038(2) 0.028(2) 0.0017(17) 0.0060(18) 0.0031(18)
C3 0.026(2) 0.031(2) 0.033(2) 0.0014(17) 0.0006(17) 0.0061(16)
C4 0.027(2) 0.027(2) 0.048(3) 0.0024(18) 0.0094(19) -0.0015(16)
C5 0.024(2) 0.029(2) 0.055(3) 0.007(2) 0.004(2) -0.0036(17)
C6 0.030(2) 0.028(2) 0.033(2) -0.0042(17) 0.0061(18) -0.0017(16)
C7 0.028(2) 0.033(2) 0.045(3) -0.0132(19) 0.0059(19) -0.0016(17)
C8 0.024(2) 0.033(2) 0.051(3) -0.011(2) 0.0051(19) 0.0006(17)
C9 0.023(2) 0.024(2) 0.038(2) 0.0024(16) 0.0098(18) -0.0051(15)
C10 0.038(2) 0.056(3) 0.021(2) -0.0030(19) 0.0085(18) 0.014(2)
C11 0.043(3) 0.055(3) 0.033(2) 0.005(2) 0.017(2) 0.010(2)
C12 0.036(2) 0.037(2) 0.027(2) -0.0049(18) 0.0055(19) -0.0086(19)
C13 0.037(3) 0.038(3) 0.048(3) 0.000(2) 0.009(2) 0.004(2)
C14 0.034(2) 0.039(2) 0.030(2) 0.0052(18) 0.0084(19) -0.0101(18)
C15 0.033(2) 0.037(2) 0.032(2) -0.0006(18) 0.0059(18) 0.0009(18)
C16 0.033(2) 0.059(3) 0.031(2) -0.009(2) 0.0084(19) -0.012(2)
C17 0.032(2) 0.047(3) 0.038(2) -0.0027(19) 0.0120(19) -0.0013(19)
C18 0.026(2) 0.036(2) 0.036(2) -0.0114(18) 0.0059(18) -0.0076(17)
C19 0.047(3) 0.037(3) 0.061(3) 0.015(2) -0.004(2) -0.013(2)
C20 0.026(2) 0.035(2) 0.071(3) 0.014(2) 0.010(2) -0.0017(18)
C21 0.030(2) 0.027(2) 0.043(3) 0.0013(18) 0.0116(19) 0.0014(17)
C22 0.029(2) 0.037(2) 0.048(3) -0.0121(19) 0.013(2) -0.0116(18)
C23 0.038(3) 0.053(3) 0.050(3) -0.022(2) 0.025(2) -0.012(2)
C24 0.029(2) 0.044(3) 0.035(2) -0.0010(19) 0.0037(19) -0.0032(19)
C25 0.273(17) 0.149(9) 0.094(7) -0.021(7) 0.052(9) -0.132(11)
C26 0.210(12) 0.067(5) 0.082(6) -0.029(4) 0.017(7) -0.014(6)
C27 0.081(5) 0.087(5) 0.046(3) 0.003(3) -0.001(3) -0.030(4)
C28 0.093(9) 0.43(3) 0.117(10) -0.055(13) 0.002(8) -0.004(12)
C29 0.114(9) 0.165(12) 0.219(15) 0.022(11) -0.025(10) 0.011(8)
C30 0.111(7) 0.208(11) 0.059(5) -0.037(6) -0.011(5) 0.073(8)

loop_
_atom_type_symbol
_atom_type_description
_atom_type_scat_dispersion_real
_atom_type_scat_dispersion_imag
_atom_type_scat_source
C C 0.0033 0.0016 'International Tables Vol C Tables 4.2.6.8 and 6.1.1.4'
H H 0.0000 0.0000 'International Tables Vol C Tables 4.2.6.8 and 6.1.1.4'
Mn Mn 0.3368 0.7283 'International Tables Vol C Tables 4.2.6.8 and 6.1.1.4'
N N 0.0061 0.0033 'International Tables Vol C Tables 4.2.6.8 and 6.1.1.4'
O O 0.0106 0.0060 'International Tables Vol C Tables 4.2.6.8 and 6.1.1.4'

loop_
_geom_angle_atom_site_label_1
_geom_angle_atom_site_label_2
_geom_angle_atom_site_label_3
_geom_angle
_geom_angle_site_symmetry_1
_geom_angle_site_symmetry_3
O17 Mn1 O9 170.51(12) 2_554 2
O17 Mn1 O19 85.63(13) 2_554 .
O9 Mn1 O19 85.08(12) 2 .
O17 Mn1 O13 86.11(11) 2_554 .
O9 Mn1 O13 95.76(11) 2 .
O19 Mn1 O13 89.78(12) . .
O17 Mn1 O4 90.95(11) 2_554 .
O9 Mn1 O4 87.94(11) 2 .
O19 Mn1 O4 94.87(12) . .
O13 Mn1 O4 174.30(11) . .
O17 Mn1 O7 97.30(11) 2_554 1_545
O9 Mn1 O7 91.58(11) 2 1_545
O19 Mn1 O7 170.51(12) . 1_545
O13 Mn1 O7 99.41(11) . 1_545
O4 Mn1 O7 76.11(10) . 1_545
O6 Mn2 O15 91.51(12) . 2_554
O6 Mn2 O18 91.77(13) . 2_564
O15 Mn2 O18 93.05(13) 2_554 2_564
O6 Mn2 O2W 95.22(16) . .
O15 Mn2 O2W 91.38(15) 2_554 .
O18 Mn2 O2W 171.62(17) 2_564 .
O6 Mn2 O13 89.89(11) . 1_565
O15 Mn2 O13 175.52(13) 2_554 1_565
O18 Mn2 O13 91.16(12) 2_564 1_565
O2W Mn2 O13 84.26(14) . 1_565
O6 Mn2 O1W 175.48(11) . .
O15 Mn2 O1W 92.25(11) 2_554 .
O18 Mn2 O1W 85.52(13) 2_564 .
O2W Mn2 O1W 87.21(16) . .
O13 Mn2 O1W 86.55(10) 1_565 .
O16 Mn3 O8 93.11(12) 2_444 2
O16 Mn3 O20 87.92(13) 2_444 .
O8 Mn3 O20 176.19(15) 2 .
O16 Mn3 O7 100.96(11) 2_444 1_545
O8 Mn3 O7 90.09(12) 2 1_545
O20 Mn3 O7 93.31(13) . 1_545
O16 Mn3 O1W 100.22(11) 2_444 1_445
O8 Mn3 O1W 84.14(13) 2 1_445
O20 Mn3 O1W 92.07(13) . 1_445
O7 Mn3 O1W 158.31(10) 1_545 1_445
O16 Mn3 O4 173.10(12) 2_444 .
O8 Mn3 O4 93.06(11) 2 .
O20 Mn3 O4 86.13(13) . .
O7 Mn3 O4 75.93(10) 1_545 .
O1W Mn3 O4 83.50(10) 1_445 .
C6 O4 Mn1 137.7(3) . .
C6 O4 Mn3 122.7(2) . .
Mn1 O4 Mn3 97.30(10) . .
C9 O6 Mn2 134.4(3) . .
C9 O7 Mn3 131.3(2) . 1_565
C9 O7 Mn1 129.0(2) . 1_565
Mn3 O7 Mn1 99.40(11) 1_565 1_565
C12 O8 Mn3 131.2(3) . 2_554
C12 O9 Mn1 131.9(3) . 2_554
C18 O13 Mn1 129.3(3) . .
C18 O13 Mn2 119.3(2) . 1_545
Mn1 O13 Mn2 111.10(12) . 1_545
C21 O15 Mn2 133.8(3) . 2
C21 O16 Mn3 125.1(3) . 2_645
C24 O17 Mn1 131.2(3) . 2
C24 O18 Mn2 129.5(3) . 2_565
Mn3 O1W Mn2 114.05(12) 1_665 .
Mn3 O1W H1WB 107.2 1_665 .
Mn2 O1W H1WB 116.3 . .
Mn3 O1W H1WA 105.7 1_665 .
Mn2 O1W H1WA 105.3 . .
H1WB O1W H1WA 107.7 . .
C27 O19 Mn1 134.8(4) . .
C30 O20 Mn3 141.8(5) . .
Mn2 O2W H2WB 115.0 . .
Mn2 O2W H2WA 106.5 . .
H2WB O2W H2WA 105.6 . .
C1 N1 C3 124.1(3) . .
C1 N1 C4 118.4(3) . .
C3 N1 C4 117.3(3) . .
C1 N2 C2 122.8(3) . .
C1 N2 C7 118.5(3) . .
C2 N2 C7 117.6(3) . .
C2 N3 C3 124.1(3) . .
C2 N3 C10 118.2(4) . .
C3 N3 C10 117.7(4) . .
C13 N4 C15 124.1(4) . .
C13 N4 C16 118.0(4) . .
C15 N4 C16 117.5(4) . .
C13 N5 C14 124.2(4) . .
C13 N5 C19 118.1(4) . .
C14 N5 C19 116.9(4) . .
C15 N6 C14 123.9(4) . .
C15 N6 C22 117.6(4) . .
C14 N6 C22 118.4(4) . .
C27 N7 C26 120.5(6) . .
C27 N7 C25 129.2(7) . .
C26 N7 C25 110.0(7) . .
C29 N8 C28 116.0(12) . .
C29 N8 C30 117.0(11) . .
C28 N8 C30 126.8(10) . .
O1 C1 N1 122.5(4) . .
O1 C1 N2 120.7(4) . .
N1 C1 N2 116.7(3) . .
O2 C2 N3 121.3(4) . .
O2 C2 N2 122.4(4) . .
N3 C2 N2 116.3(4) . .
O3 C3 N1 122.9(4) . .
O3 C3 N3 121.8(4) . .
N1 C3 N3 115.3(3) . .
N1 C4 C5 110.8(3) . .
N1 C4 H4A 109.5 . .
C5 C4 H4A 109.5 . .
N1 C4 H4B 109.5 . .
C5 C4 H4B 109.5 . .
H4A C4 H4B 108.1 . .
C6 C5 C4 114.9(3) . .
C6 C5 H5A 108.5 . .
C4 C5 H5A 108.5 . .
C6 C5 H5B 108.5 . .
C4 C5 H5B 108.5 . .
H5A C5 H5B 107.5 . .
O5 C6 O4 123.7(4) . .
O5 C6 C5 119.2(4) . .
O4 C6 C5 117.1(4) . .
N2 C7 C8 111.6(3) . .
N2 C7 H7A 109.3 . .
C8 C7 H7A 109.3 . .
N2 C7 H7B 109.3 . .
C8 C7 H7B 109.3 . .
H7A C7 H7B 108.0 . .
C7 C8 C9 110.1(3) . .
C7 C8 H8A 109.6 . .
C9 C8 H8A 109.6 . .
C7 C8 H8B 109.6 . .
C9 C8 H8B 109.6 . .
H8A C8 H8B 108.1 . .
O6 C9 O7 124.1(4) . .
O6 C9 C8 118.9(3) . .
O7 C9 C8 117.0(3) . .
N3 C10 C11 110.2(3) . .
N3 C10 H10A 109.6 . .
C11 C10 H10A 109.6 . .
N3 C10 H10B 109.6 . .
C11 C10 H10B 109.6 . .
H10A C10 H10B 108.1 . .
C12 C11 C10 115.5(4) . .
C12 C11 H11A 108.4 . .
C10 C11 H11A 108.4 . .
C12 C11 H11B 108.4 . .
C10 C11 H11B 108.4 . .
H11A C11 H11B 107.5 . .
O8 C12 O9 125.2(4) . .
O8 C12 C11 116.2(4) . .
O9 C12 C11 118.6(4) . .
O10 C13 N5 122.1(4) . .
O10 C13 N4 121.2(4) . .
N5 C13 N4 116.6(4) . .
O11 C14 N6 122.5(4) . .
O11 C14 N5 122.6(4) . .
N6 C14 N5 114.8(3) . .
O12 C15 N4 123.2(4) . .
O12 C15 N6 120.7(4) . .
N4 C15 N6 116.1(4) . .
N4 C16 C17 110.1(3) . .
N4 C16 H16A 109.6 . .
C17 C16 H16A 109.6 . .
N4 C16 H16B 109.6 . .
C17 C16 H16B 109.6 . .
H16A C16 H16B 108.1 . .
C18 C17 C16 113.9(4) . .
C18 C17 H17A 108.8 . .
C16 C17 H17A 108.8 . .
C18 C17 H17B 108.8 . .
C16 C17 H17B 108.8 . .
H17A C17 H17B 107.7 . .
O14 C18 O13 123.5(4) . .
O14 C18 C17 118.4(4) . .
O13 C18 C17 118.0(4) . .
C20 C19 N5 115.4(4) . .
C20 C19 H19A 108.4 . .
N5 C19 H19A 108.4 . .
C20 C19 H19B 108.4 . .
N5 C19 H19B 108.4 . .
H19A C19 H19B 107.5 . .
C19 C20 C21 111.4(4) . .
C19 C20 H20A 109.4 . .
C21 C20 H20A 109.4 . .
C19 C20 H20B 109.4 . .
C21 C20 H20B 109.4 . .
H20A C20 H20B 108.0 . .
O15 C21 O16 125.0(4) . .
O15 C21 C20 117.1(4) . .
O16 C21 C20 118.0(4) . .
C23 C22 N6 111.4(3) . .
C23 C22 H22A 109.3 . .
N6 C22 H22A 109.3 . .
C23 C22 H22B 109.3 . .
N6 C22 H22B 109.3 . .
H22A C22 H22B 108.0 . .
C22 C23 C24 116.5(4) . .
C22 C23 H23A 108.2 . .
C24 C23 H23A 108.2 . .
C22 C23 H23B 108.2 . .
C24 C23 H23B 108.2 . .
H23A C23 H23B 107.3 . .
O18 C24 O17 125.5(4) . .
O18 C24 C23 117.4(4) . .
O17 C24 C23 116.9(4) . .
N7 C25 H25A 109.5 . .
N7 C25 H25B 109.5 . .
H25A C25 H25B 109.5 . .
N7 C25 H25C 109.5 . .
H25A C25 H25C 109.5 . .
H25B C25 H25C 109.5 . .
N7 C26 H26A 109.5 . .
N7 C26 H26B 109.5 . .
H26A C26 H26B 109.5 . .
N7 C26 H26C 109.5 . .
H26A C26 H26C 109.5 . .
H26B C26 H26C 109.5 . .
O19 C27 N7 126.6(6) . .
O19 C27 H27 116.7 . .
N7 C27 H27 116.7 . .
N8 C28 H28A 109.5 . .
N8 C28 H28B 109.5 . .
H28A C28 H28B 109.5 . .
N8 C28 H28C 109.5 . .
H28A C28 H28C 109.5 . .
H28B C28 H28C 109.5 . .
N8 C29 H29A 109.5 . .
N8 C29 H29B 109.5 . .
H29A C29 H29B 109.5 . .
N8 C29 H29C 109.5 . .
H29A C29 H29C 109.5 . .
H29B C29 H29C 109.5 . .
O20 C30 N8 109.2(9) . .
O20 C30 H30 125.4 . .
N8 C30 H30 125.4 . .

loop_
_geom_bond_atom_site_label_1
_geom_bond_atom_site_label_2
_geom_bond_distance
_geom_bond_site_symmetry_2
Mn1 O17 2.152(3) 2_554
Mn1 O9 2.182(3) 2
Mn1 O19 2.191(3) .
Mn1 O13 2.202(3) .
Mn1 O4 2.217(3) .
Mn1 O7 2.224(3) 1_545
Mn2 O6 2.111(3) .
Mn2 O15 2.114(3) 2_554
Mn2 O18 2.121(3) 2_564
Mn2 O2W 2.149(4) .
Mn2 O13 2.255(3) 1_565
Mn2 O1W 2.270(3) .
Mn3 O16 2.114(3) 2_444
Mn3 O8 2.116(3) 2
Mn3 O20 2.145(4) .
Mn3 O7 2.186(3) 1_545
Mn3 O1W 2.235(3) 1_445
Mn3 O4 2.263(3) .
O1 C1 1.208(5) .
O2 C2 1.205(5) .
O3 C3 1.219(5) .
O4 C6 1.282(5) .
O5 C6 1.252(5) .
O6 C9 1.234(5) .
O7 C9 1.276(5) .
O7 Mn3 2.186(3) 1_565
O7 Mn1 2.224(3) 1_565
O8 C12 1.250(5) .
O8 Mn3 2.116(3) 2_554
O9 C12 1.273(5) .
O9 Mn1 2.182(3) 2_554
O10 C13 1.216(5) .
O11 C14 1.169(5) .
O12 C15 1.224(5) .
O13 C18 1.286(5) .
O13 Mn2 2.255(3) 1_545
O14 C18 1.258(5) .
O15 C21 1.261(5) .
O15 Mn2 2.114(3) 2
O16 C21 1.271(5) .
O16 Mn3 2.114(3) 2_645
O17 C24 1.260(5) .
O17 Mn1 2.152(3) 2
O18 C24 1.248(5) .
O18 Mn2 2.121(3) 2_565
O1W Mn3 2.235(3) 1_665
O1W H1WB 0.8498 .
O1W H1WA 0.8499 .
O19 C27 1.229(7) .
O20 C30 1.116(9) .
O2W H2WB 0.8495 .
O2W H2WA 0.8500 .
N1 C1 1.371(5) .
N1 C3 1.379(5) .
N1 C4 1.463(5) .
N2 C1 1.380(5) .
N2 C2 1.393(5) .
N2 C7 1.474(5) .
N3 C2 1.372(5) .
N3 C3 1.398(5) .
N3 C10 1.485(5) .
N4 C13 1.369(6) .
N4 C15 1.368(5) .
N4 C16 1.489(5) .
N5 C13 1.365(6) .
N5 C14 1.391(6) .
N5 C19 1.474(6) .
N6 C15 1.382(5) .
N6 C14 1.392(6) .
N6 C22 1.478(5) .
N7 C27 1.311(8) .
N7 C26 1.411(10) .
N7 C25 1.411(10) .
N8 C29 1.352(11) .
N8 C28 1.515(15) .
N8 C30 1.570(12) .
C4 C5 1.530(6) .
C4 H4A 0.9900 .
C4 H4B 0.9900 .
C5 C6 1.484(6) .
C5 H5A 0.9900 .
C5 H5B 0.9900 .
C7 C8 1.512(6) .
C7 H7A 0.9900 .
C7 H7B 0.9900 .
C8 C9 1.530(6) .
C8 H8A 0.9900 .
C8 H8B 0.9900 .
C10 C11 1.504(6) .
C10 H10A 0.9900 .
C10 H10B 0.9900 .
C11 C12 1.504(6) .
C11 H11A 0.9900 .
C11 H11B 0.9900 .
C16 C17 1.530(6) .
C16 H16A 0.9900 .
C16 H16B 0.9900 .
C17 C18 1.466(6) .
C17 H17A 0.9900 .
C17 H17B 0.9900 .
C19 C20 1.470(7) .
C19 H19A 0.9900 .
C19 H19B 0.9900 .
C20 C21 1.520(6) .
C20 H20A 0.9900 .
C20 H20B 0.9900 .
C22 C23 1.475(6) .
C22 H22A 0.9900 .
C22 H22B 0.9900 .
C23 C24 1.510(6) .
C23 H23A 0.9900 .
C23 H23B 0.9900 .
C25 H25A 0.9800 .
C25 H25B 0.9800 .
C25 H25C 0.9800 .
C26 H26A 0.9800 .
C26 H26B 0.9800 .
C26 H26C 0.9800 .
C27 H27 0.9500 .
C28 H28A 0.9800 .
C28 H28B 0.9800 .
C28 H28C 0.9800 .
C29 H29A 0.9800 .
C29 H29B 0.9800 .
C29 H29C 0.9800 .
C30 H30 0.9500 .

loop_
_geom_torsion_atom_site_label_1
_geom_torsion_atom_site_label_2
_geom_torsion_atom_site_label_3
_geom_torsion_atom_site_label_4
_geom_torsion
_geom_torsion_site_symmetry_1
_geom_torsion_site_symmetry_4
O17 Mn1 O4 C6 -39.6(4) 2_554 .
O9 Mn1 O4 C6 131.0(4) 2 .
O19 Mn1 O4 C6 46.1(4) . .
O13 Mn1 O4 C6 -98.4(11) . .
O7 Mn1 O4 C6 -136.9(4) 1_545 .
O17 Mn1 O4 Mn3 121.99(12) 2_554 .
O9 Mn1 O4 Mn3 -67.43(12) 2 .
O19 Mn1 O4 Mn3 -152.31(12) . .
O13 Mn1 O4 Mn3 63.2(11) . .
O7 Mn1 O4 Mn3 24.71(10) 1_545 .
O16 Mn3 O4 C6 76.3(10) 2_444 .
O8 Mn3 O4 C6 -130.5(3) 2 .
O20 Mn3 O4 C6 45.8(3) . .
O7 Mn3 O4 C6 140.2(3) 1_545 .
O1W Mn3 O4 C6 -46.7(3) 1_445 .
O16 Mn3 O4 Mn1 -89.1(9) 2_444 .
O8 Mn3 O4 Mn1 64.13(13) 2 .
O20 Mn3 O4 Mn1 -119.59(14) . .
O7 Mn3 O4 Mn1 -25.19(11) 1_545 .
O1W Mn3 O4 Mn1 147.88(12) 1_445 .
O15 Mn2 O6 C9 -118.6(4) 2_554 .
O18 Mn2 O6 C9 -25.5(4) 2_564 .
O2W Mn2 O6 C9 149.9(4) . .
O13 Mn2 O6 C9 65.7(4) 1_565 .
O1W Mn2 O6 C9 27.7(18) . .
O17 Mn1 O13 C18 113.9(3) 2_554 .
O9 Mn1 O13 C18 -56.7(4) 2 .
O19 Mn1 O13 C18 28.3(4) . .
O4 Mn1 O13 C18 173.0(10) . .
O7 Mn1 O13 C18 -149.3(3) 1_545 .
O17 Mn1 O13 Mn2 -60.44(14) 2_554 1_545
O9 Mn1 O13 Mn2 128.90(13) 2 1_545
O19 Mn1 O13 Mn2 -146.07(15) . 1_545
O4 Mn1 O13 Mn2 -1.4(12) . 1_545
O7 Mn1 O13 Mn2 36.33(14) 1_545 1_545
O6 Mn2 O1W Mn3 -171.7(15) . 1_665
O15 Mn2 O1W Mn3 -25.46(16) 2_554 1_665
O18 Mn2 O1W Mn3 -118.35(15) 2_564 1_665
O2W Mn2 O1W Mn3 65.80(17) . 1_665
O13 Mn2 O1W Mn3 150.21(15) 1_565 1_665
O17 Mn1 O19 C27 -18.9(6) 2_554 .
O9 Mn1 O19 C27 163.0(6) 2 .
O13 Mn1 O19 C27 67.2(6) . .
O4 Mn1 O19 C27 -109.5(6) . .
O7 Mn1 O19 C27 -127.3(8) 1_545 .
O16 Mn3 O20 C30 103.3(12) 2_444 .
O8 Mn3 O20 C30 -2(3) 2 .
O7 Mn3 O20 C30 -155.8(12) 1_545 .
O1W Mn3 O20 C30 3.1(12) 1_445 .
O4 Mn3 O20 C30 -80.2(12) . .
C3 N1 C1 O1 -172.8(4) . .
C4 N1 C1 O1 2.0(6) . .
C3 N1 C1 N2 9.0(5) . .
C4 N1 C1 N2 -176.3(3) . .
C2 N2 C1 O1 172.4(4) . .
C7 N2 C1 O1 4.3(6) . .
C2 N2 C1 N1 -9.4(5) . .
C7 N2 C1 N1 -177.5(3) . .
C3 N3 C2 O2 -178.5(4) . .
C10 N3 C2 O2 -1.2(6) . .
C3 N3 C2 N2 2.4(6) . .
C10 N3 C2 N2 179.8(3) . .
C1 N2 C2 O2 -175.0(4) . .
C7 N2 C2 O2 -6.8(6) . .
C1 N2 C2 N3 4.0(6) . .
C7 N2 C2 N3 172.2(4) . .
C1 N1 C3 O3 176.1(4) . .
C4 N1 C3 O3 1.2(6) . .
C1 N1 C3 N3 -3.1(5) . .
C4 N1 C3 N3 -177.9(3) . .
C2 N3 C3 O3 177.9(4) . .
C10 N3 C3 O3 0.6(6) . .
C2 N3 C3 N1 -2.9(6) . .
C10 N3 C3 N1 179.7(3) . .
C1 N1 C4 C5 -78.1(4) . .
C3 N1 C4 C5 97.0(4) . .
N1 C4 C5 C6 -178.2(4) . .
Mn1 O4 C6 O5 -172.6(3) . .
Mn3 O4 C6 O5 29.2(5) . .
Mn1 O4 C6 C5 6.3(6) . .
Mn3 O4 C6 C5 -151.9(3) . .
C4 C5 C6 O5 0.4(6) . .
C4 C5 C6 O4 -178.6(4) . .
C1 N2 C7 C8 -77.6(5) . .
C2 N2 C7 C8 113.7(4) . .
N2 C7 C8 C9 179.0(4) . .
Mn2 O6 C9 O7 -52.6(6) . .
Mn2 O6 C9 C8 126.2(4) . .
Mn3 O7 C9 O6 -154.3(3) 1_565 .
Mn1 O7 C9 O6 18.6(6) 1_565 .
Mn3 O7 C9 C8 26.9(5) 1_565 .
Mn1 O7 C9 C8 -160.2(3) 1_565 .
C7 C8 C9 O6 -3.5(5) . .
C7 C8 C9 O7 175.4(4) . .
C2 N3 C10 C11 -89.3(5) . .
C3 N3 C10 C11 88.2(5) . .
N3 C10 C11 C12 171.9(4) . .
Mn3 O8 C12 O9 20.1(7) 2_554 .
Mn3 O8 C12 C11 -159.9(3) 2_554 .
Mn1 O9 C12 O8 -8.0(6) 2_554 .
Mn1 O9 C12 C11 172.0(3) 2_554 .
C10 C11 C12 O8 -174.7(4) . .
C10 C11 C12 O9 5.2(6) . .
C14 N5 C13 O10 178.7(5) . .
C19 N5 C13 O10 -12.0(7) . .
C14 N5 C13 N4 -3.4(7) . .
C19 N5 C13 N4 165.9(4) . .
C15 N4 C13 O10 178.0(5) . .
C16 N4 C13 O10 5.7(7) . .
C15 N4 C13 N5 0.0(7) . .
C16 N4 C13 N5 -172.3(4) . .
C15 N6 C14 O11 -176.2(5) . .
C22 N6 C14 O11 5.3(7) . .
C15 N6 C14 N5 1.6(6) . .
C22 N6 C14 N5 -176.9(3) . .
C13 N5 C14 O11 -179.7(5) . .
C19 N5 C14 O11 10.9(7) . .
C13 N5 C14 N6 2.6(6) . .
C19 N5 C14 N6 -166.9(4) . .
C13 N4 C15 O12 -174.7(5) . .
C16 N4 C15 O12 -2.4(6) . .
C13 N4 C15 N6 3.7(6) . .
C16 N4 C15 N6 176.0(4) . .
C14 N6 C15 O12 173.9(4) . .
C22 N6 C15 O12 -7.6(6) . .
C14 N6 C15 N4 -4.5(6) . .
C22 N6 C15 N4 174.0(4) . .
C13 N4 C16 C17 86.7(5) . .
C15 N4 C16 C17 -86.1(5) . .
N4 C16 C17 C18 -167.5(4) . .
Mn1 O13 C18 O14 -134.6(4) . .
Mn2 O13 C18 O14 39.3(6) 1_545 .
Mn1 O13 C18 C17 47.2(6) . .
Mn2 O13 C18 C17 -138.8(3) 1_545 .
C16 C17 C18 O14 6.5(6) . .
C16 C17 C18 O13 -175.2(4) . .
C13 N5 C19 C20 87.3(6) . .
C14 N5 C19 C20 -102.6(5) . .
N5 C19 C20 C21 175.8(4) . .
Mn2 O15 C21 O16 27.1(7) 2 .
Mn2 O15 C21 C20 -153.5(3) 2 .
Mn3 O16 C21 O15 37.1(6) 2_645 .
Mn3 O16 C21 C20 -142.3(3) 2_645 .
C19 C20 C21 O15 -11.8(6) . .
C19 C20 C21 O16 167.6(4) . .
C15 N6 C22 C23 -71.3(5) . .
C14 N6 C22 C23 107.3(5) . .
N6 C22 C23 C24 -161.4(4) . .
Mn2 O18 C24 O17 53.3(6) 2_565 .
Mn2 O18 C24 C23 -121.9(4) 2_565 .
Mn1 O17 C24 O18 -16.3(7) 2 .
Mn1 O17 C24 C23 159.0(3) 2 .
C22 C23 C24 O18 -161.0(5) . .
C22 C23 C24 O17 23.3(7) . .
Mn1 O19 C27 N7 -169.6(5) . .
C26 N7 C27 O19 2.0(13) . .
C25 N7 C27 O19 -170.3(11) . .
Mn3 O20 C30 N8 126.0(8) . .
C29 N8 C30 O20 -165.2(10) . .
C28 N8 C30 O20 9.5(14) . .

loop_
_platon_squeeze_void_nr
_platon_squeeze_void_average_x
_platon_squeeze_void_average_y
_platon_squeeze_void_average_z
_platon_squeeze_void_volume
_platon_squeeze_void_count_electrons
_platon_squeeze_void_content
1 0.085 0.312 0.452 447 95 ' '
2 0.085 -0.312 0.952 447 95 ' '
